data_4304373
loop_
_publ_author_name
'Jos\'e Ruiz'
'Mar\'ia Dolores Villa'
'Natalia Cutillas'
'Concepci\'on de Haro'
'Delia Bautista'
'Virtudes Moreno'
'Laura Valencia'

_publ_section_title
;
Palladium(II) and Platinum(II) Organometallic Complexes with
4,7-dihydro-5-methyl-7-oxo[1,2,4]triazolo[1,5-a]pyrimidine. Antitumor
Activity of the Platinum Compounds
;
_journal_name_full 'Inorganic Chemistry'
_journal_page_first 4490
_journal_page_last 4505
_journal_paper_doi 10.1021/ic701873b
_journal_volume 47
_journal_year 2008
_chemical_formula_sum 'C27 H18 F10 N8 O3 Pt'
_chemical_formula_weight 887.58
_chemical_name_systematic
; 
 ? 
;
_space_group_IT_number 14
_symmetry_cell_setting monoclinic
_symmetry_space_group_name_Hall '-P 2ybc'
_symmetry_space_group_name_H-M 'P 1 21/c 1'
_atom_sites_solution_hydrogens geom
_atom_sites_solution_primary direct
_atom_sites_solution_secondary difmap
_audit_creation_method SHELXL-97
_cell_angle_alpha 90.00
_cell_angle_beta 99.899(2)
_cell_angle_gamma 90.00
_cell_formula_units_Z 4
_cell_length_a 14.1739(6)
_cell_length_b 15.8664(6)
_cell_length_c 13.3379(5)
_cell_measurement_reflns_used 8958
_cell_measurement_temperature 100(2)
_cell_measurement_theta_max 28.13
_cell_measurement_theta_min 2.32
_cell_volume 2954.9(2)
_computing_cell_refinement 'Bruker SAINT'
_computing_data_collection 'Bruker SMART'
_computing_data_reduction 'Bruker SAINT'
_computing_molecular_graphics 'Bruker Shelxtl'
_computing_publication_material 'Bruker Shelxtl'
_computing_structure_refinement 'SHELXL-97 (Sheldrick, 1997)'
_computing_structure_solution 'SHELXS-97 (Sheldrick, 1990)'
_diffrn_ambient_temperature 100(2)
_diffrn_detector_area_resol_mean 8.26
_diffrn_measured_fraction_theta_full 0.995
_diffrn_measured_fraction_theta_max 0.938
_diffrn_measurement_device_type 'Bruker SMART APEX CCD'
_diffrn_measurement_method \w-scan
_diffrn_radiation_monochromator graphite
_diffrn_radiation_source 'fine-focus sealed tube'
_diffrn_radiation_type MoK\a
_diffrn_radiation_wavelength 0.71073
_diffrn_reflns_av_R_equivalents 0.0521
_diffrn_reflns_av_sigmaI/netI 0.0455
_diffrn_reflns_limit_h_max 18
_diffrn_reflns_limit_h_min -18
_diffrn_reflns_limit_k_max 20
_diffrn_reflns_limit_k_min -21
_diffrn_reflns_limit_l_max 16
_diffrn_reflns_limit_l_min -17
_diffrn_reflns_number 33115
_diffrn_reflns_theta_full 26.00
_diffrn_reflns_theta_max 28.21
_diffrn_reflns_theta_min 2.32
_exptl_absorpt_coefficient_mu 4.859
_exptl_absorpt_correction_T_max 0.7932
_exptl_absorpt_correction_T_min 0.4285
_exptl_absorpt_correction_type multi-scan
_exptl_absorpt_process_details SADABS
_exptl_crystal_colour colourless
_exptl_crystal_density_diffrn 1.995
_exptl_crystal_density_method 'not measured'
_exptl_crystal_description prism
_exptl_crystal_F_000 1712
_exptl_crystal_size_max 0.21
_exptl_crystal_size_mid 0.09
_exptl_crystal_size_min 0.05
_refine_diff_density_max 1.596
_refine_diff_density_min -1.362
_refine_diff_density_rms 0.145
_refine_ls_extinction_method none
_refine_ls_goodness_of_fit_ref 1.089
_refine_ls_hydrogen_treatment 'NH free, rigid methyls, others riding'
_refine_ls_matrix_type full
_refine_ls_number_parameters 454
_refine_ls_number_reflns 6830
_refine_ls_number_restraints 0
_refine_ls_restrained_S_all 1.089
_refine_ls_R_factor_all 0.0454
_refine_ls_R_factor_gt 0.0366
_refine_ls_shift/su_max 0.002
_refine_ls_shift/su_mean 0.000
_refine_ls_structure_factor_coef Fsqd
_refine_ls_weighting_details 'calc w=1/[\s^2^(Fo^2^)+(0.0298P)^2^+1.3258P] where P=(Fo^2^+2Fc^2^)/3'
_refine_ls_weighting_scheme calc
_refine_ls_wR_factor_gt 0.0670
_refine_ls_wR_factor_ref 0.0698
_reflns_number_gt 5940
_reflns_number_total 6830
_reflns_threshold_expression >2sigma(I)
_cod_data_source_file ic701873b-file001_2.cif
_cod_data_source_block md539si
_cod_database_code 4304373

loop_
_symmetry_equiv_pos_as_xyz
'x, y, z'
'-x, y+1/2, -z+1/2'
'-x, -y, -z'
'x, -y-1/2, z-1/2'

loop_
_atom_site_label
_atom_site_type_symbol
_atom_site_fract_x
_atom_site_fract_y
_atom_site_fract_z
_atom_site_U_iso_or_equiv
_atom_site_adp_type
_atom_site_occupancy
_atom_site_symmetry_multiplicity
_atom_site_calc_flag
_atom_site_refinement_flags
_atom_site_disorder_assembly
_atom_site_disorder_group
Pt1 Pt 0.349284(10) 0.563531(9) 0.642119(11) 0.01108(5) Uani 1 1 d . . .
O1 O -0.0375(2) 0.3316(2) 0.5452(2) 0.0277(7) Uani 1 1 d . . .
O2 O 0.17606(19) 0.79998(18) 0.25326(19) 0.0162(6) Uani 1 1 d . . .
N1 N 0.2357(2) 0.4788(2) 0.6058(2) 0.0133(7) Uani 1 1 d . . .
N2 N 0.1591(2) 0.3600(2) 0.5412(3) 0.0189(8) Uani 1 1 d . . .
N4 N 0.0988(3) 0.5452(2) 0.6594(3) 0.0153(7) Uani 1 1 d . . .
H04 H 0.127(3) 0.582(3) 0.689(4) 0.021(14) Uiso 1 1 d . . .
N5 N 0.3000(2) 0.6269(2) 0.5072(2) 0.0123(7) Uani 1 1 d . . .
N6 N 0.2716(2) 0.6527(2) 0.3371(2) 0.0144(7) Uani 1 1 d . . .
N8 N 0.2269(2) 0.7541(2) 0.5577(3) 0.0135(7) Uani 1 1 d . . .
H08 H 0.231(3) 0.741(3) 0.616(4) 0.020(13) Uiso 1 1 d . . .
F1 F 0.39022(16) 0.70548(15) 0.80891(18) 0.0205(5) Uani 1 1 d . . .
F2 F 0.54207(17) 0.80587(16) 0.86779(18) 0.0242(6) Uani 1 1 d . . .
F3 F 0.69458(19) 0.79952(19) 0.7680(2) 0.0381(8) Uani 1 1 d . . .
F4 F 0.6924(2) 0.6923(2) 0.6104(2) 0.0499(9) Uani 1 1 d . . .
F5 F 0.54208(19) 0.59029(17) 0.55024(19) 0.0273(6) Uani 1 1 d . . .
F6 F 0.55266(17) 0.47329(17) 0.72510(19) 0.0255(6) Uani 1 1 d . . .
F7 F 0.61142(19) 0.38298(19) 0.8921(2) 0.0381(7) Uani 1 1 d . . .
F8 F 0.4950(2) 0.3575(2) 1.0304(2) 0.0442(8) Uani 1 1 d . . .
F9 F 0.3163(2) 0.42651(19) 0.9996(2) 0.0378(7) Uani 1 1 d . . .
F10 F 0.25405(17) 0.51488(17) 0.83127(18) 0.0242(6) Uani 1 1 d . . .
C1 C 0.4588(3) 0.6437(2) 0.6768(3) 0.0131(8) Uani 1 1 d . . .
C2 C 0.4639(3) 0.7007(3) 0.7566(3) 0.0135(8) Uani 1 1 d . . .
C3 C 0.5403(3) 0.7529(3) 0.7889(3) 0.0169(9) Uani 1 1 d . . .
C4 C 0.6180(3) 0.7495(3) 0.7395(3) 0.0235(10) Uani 1 1 d . . .
C5 C 0.6162(3) 0.6950(3) 0.6583(3) 0.0260(11) Uani 1 1 d . . .
C6 C 0.5378(3) 0.6442(3) 0.6293(3) 0.0207(10) Uani 1 1 d . . .
C11 C 0.3993(3) 0.4995(3) 0.7689(3) 0.0127(8) Uani 1 1 d . . .
C12 C 0.4909(3) 0.4642(3) 0.7907(3) 0.0174(9) Uani 1 1 d . . .
C13 C 0.5233(3) 0.4167(3) 0.8765(3) 0.0228(10) Uani 1 1 d . . .
C14 C 0.4642(3) 0.4044(3) 0.9470(3) 0.0274(11) Uani 1 1 d . . .
C15 C 0.3744(3) 0.4387(3) 0.9310(3) 0.0240(10) Uani 1 1 d . . .
C16 C 0.3447(3) 0.4842(3) 0.8433(3) 0.0179(9) Uani 1 1 d . . .
C21 C 0.2399(3) 0.4024(3) 0.5583(3) 0.0174(9) Uani 1 1 d . . .
H21 H 0.2971 0.3817 0.5391 0.021 Uiso 1 1 calc R . .
N3 N 0.0978(2) 0.4129(2) 0.5817(3) 0.0155(7) Uani 1 1 d . . .
C23 C -0.0014(3) 0.3968(3) 0.5807(3) 0.0194(9) Uani 1 1 d . . .
C24 C -0.0448(3) 0.4655(3) 0.6251(3) 0.0207(9) Uani 1 1 d . . .
H24 H -0.1110 0.4614 0.6289 0.025 Uiso 1 1 calc R . .
C25 C 0.0028(3) 0.5364(3) 0.6624(3) 0.0183(9) Uani 1 1 d . . .
C26 C 0.1449(3) 0.4835(3) 0.6187(3) 0.0134(8) Uani 1 1 d . . .
C27 C -0.0437(3) 0.6094(3) 0.7050(3) 0.0246(10) Uani 1 1 d . . .
H27A H -0.1104 0.5953 0.7083 0.037 Uiso 1 1 calc R . .
H27B H -0.0418 0.6587 0.6612 0.037 Uiso 1 1 calc R . .
H27C H -0.0093 0.6220 0.7736 0.037 Uiso 1 1 calc R . .
C31 C 0.3086(3) 0.6015(3) 0.4108(3) 0.0156(8) Uani 1 1 d . . .
H31 H 0.3392 0.5502 0.3983 0.019 Uiso 1 1 calc R . .
N7 N 0.2369(2) 0.7171(2) 0.3902(2) 0.0121(7) Uani 1 1 d . . .
C33 C 0.1903(3) 0.7900(2) 0.3463(3) 0.0138(8) Uani 1 1 d . . .
C34 C 0.1646(3) 0.8446(3) 0.4222(3) 0.0139(8) Uani 1 1 d . . .
H34 H 0.1337 0.8963 0.4007 0.017 Uiso 1 1 calc R . .
C35 C 0.1817(3) 0.8269(3) 0.5233(3) 0.0144(8) Uani 1 1 d . . .
C36 C 0.2546(3) 0.7004(3) 0.4911(3) 0.0123(8) Uani 1 1 d . . .
C37 C 0.1550(3) 0.8844(3) 0.6018(3) 0.0191(9) Uani 1 1 d . . .
H37A H 0.1158 0.8538 0.6435 0.029 Uiso 1 1 calc R . .
H37B H 0.1185 0.9321 0.5685 0.029 Uiso 1 1 calc R . .
H37C H 0.2132 0.9052 0.6453 0.029 Uiso 1 1 calc R . .
O3 O 0.9368(2) 0.5315(2) 0.1110(2) 0.0257(7) Uani 1 1 d . . .
C91 C 0.9087(4) 0.6297(3) -0.0249(4) 0.0325(12) Uani 1 1 d . . .
H91A H 0.9396 0.5873 -0.0617 0.049 Uiso 1 1 calc R . .
H91B H 0.9432 0.6833 -0.0244 0.049 Uiso 1 1 calc R . .
H91C H 0.8422 0.6375 -0.0587 0.049 Uiso 1 1 calc R . .
C92 C 0.9103(3) 0.6010(3) 0.0819(4) 0.0234(10) Uani 1 1 d . . .
C93 C 0.8771(4) 0.6632(3) 0.1537(4) 0.0345(12) Uani 1 1 d . . .
H93A H 0.8463 0.6329 0.2034 0.052 Uiso 1 1 calc R . .
H93B H 0.8311 0.7023 0.1151 0.052 Uiso 1 1 calc R . .
H93C H 0.9322 0.6948 0.1893 0.052 Uiso 1 1 calc R . .

loop_
_atom_site_aniso_label
_atom_site_aniso_U_11
_atom_site_aniso_U_22
_atom_site_aniso_U_33
_atom_site_aniso_U_23
_atom_site_aniso_U_13
_atom_site_aniso_U_12
Pt1 0.01116(8) 0.01173(8) 0.00993(8) 0.00067(7) 0.00062(5) 0.00025(6)
O1 0.0236(17) 0.0230(18) 0.0345(18) -0.0014(15) -0.0011(14) -0.0096(14)
O2 0.0201(15) 0.0186(16) 0.0090(13) 0.0039(12) 0.0004(11) 0.0004(12)
N1 0.0144(17) 0.0130(17) 0.0119(16) -0.0023(14) 0.0010(13) 0.0015(14)
N2 0.0198(19) 0.0168(19) 0.0183(17) -0.0029(15) -0.0018(14) 0.0002(15)
N4 0.0132(17) 0.016(2) 0.0152(17) -0.0036(15) -0.0006(14) -0.0025(14)
N5 0.0110(16) 0.0137(17) 0.0117(16) 0.0013(14) 0.0005(13) 0.0005(13)
N6 0.0157(17) 0.0142(18) 0.0129(16) -0.0024(14) 0.0011(13) -0.0004(14)
N8 0.0158(18) 0.0157(18) 0.0089(16) 0.0007(14) 0.0023(14) -0.0010(14)
F1 0.0138(12) 0.0253(14) 0.0233(12) -0.0084(11) 0.0059(10) 0.0013(10)
F2 0.0270(14) 0.0233(14) 0.0223(13) -0.0108(12) 0.0040(10) -0.0043(11)
F3 0.0337(16) 0.0466(19) 0.0374(16) -0.0236(15) 0.0153(13) -0.0273(14)
F4 0.0410(18) 0.068(2) 0.0500(18) -0.0387(18) 0.0339(15) -0.0370(17)
F5 0.0316(15) 0.0313(15) 0.0221(13) -0.0143(12) 0.0136(11) -0.0131(12)
F6 0.0166(13) 0.0343(15) 0.0280(14) 0.0056(12) 0.0101(11) 0.0049(11)
F7 0.0216(15) 0.0425(18) 0.0458(18) 0.0148(15) -0.0064(13) 0.0132(13)
F8 0.0453(19) 0.053(2) 0.0293(15) 0.0292(15) -0.0087(13) 0.0032(15)
F9 0.0364(17) 0.058(2) 0.0214(14) 0.0155(14) 0.0122(12) -0.0074(15)
F10 0.0173(13) 0.0335(16) 0.0231(13) 0.0036(12) 0.0065(10) 0.0037(11)
C1 0.016(2) 0.011(2) 0.0121(18) 0.0023(16) 0.0009(15) -0.0027(16)
C2 0.0121(19) 0.014(2) 0.0145(18) 0.0045(17) 0.0021(15) 0.0052(16)
C3 0.020(2) 0.018(2) 0.0126(19) -0.0021(17) 0.0023(16) -0.0007(17)
C4 0.023(2) 0.024(3) 0.024(2) -0.006(2) 0.0061(19) -0.0128(19)
C5 0.024(2) 0.036(3) 0.024(2) -0.008(2) 0.0187(19) -0.015(2)
C6 0.029(2) 0.022(2) 0.0126(19) -0.0050(18) 0.0065(17) -0.0093(19)
C11 0.0138(19) 0.014(2) 0.0105(18) -0.0020(16) 0.0018(15) -0.0041(16)
C12 0.017(2) 0.015(2) 0.021(2) 0.0011(18) 0.0054(17) -0.0005(17)
C13 0.017(2) 0.021(2) 0.027(2) 0.0035(19) -0.0058(18) 0.0041(18)
C14 0.032(3) 0.027(3) 0.019(2) 0.014(2) -0.0060(19) -0.002(2)
C15 0.026(2) 0.032(3) 0.0135(19) 0.003(2) 0.0033(17) -0.005(2)
C16 0.013(2) 0.023(2) 0.017(2) -0.0003(18) -0.0023(16) 0.0018(17)
C21 0.018(2) 0.017(2) 0.016(2) 0.0022(18) 0.0028(17) 0.0022(17)
N3 0.0148(17) 0.0138(18) 0.0163(17) -0.0003(14) -0.0020(14) -0.0003(14)
C23 0.015(2) 0.019(2) 0.021(2) 0.0068(19) -0.0036(17) -0.0063(18)
C24 0.014(2) 0.030(3) 0.017(2) 0.0026(19) 0.0008(17) -0.0042(19)
C25 0.014(2) 0.027(2) 0.0125(19) 0.0052(18) -0.0020(16) 0.0005(18)
C26 0.017(2) 0.014(2) 0.0074(17) 0.0034(16) -0.0021(15) -0.0005(16)
C27 0.017(2) 0.029(3) 0.028(2) -0.009(2) 0.0019(19) 0.0053(19)
C31 0.017(2) 0.015(2) 0.0152(19) -0.0012(17) 0.0042(16) 0.0026(17)
N7 0.0134(16) 0.0138(17) 0.0090(15) -0.0001(13) 0.0015(13) 0.0008(13)
C33 0.0126(19) 0.012(2) 0.0164(19) 0.0030(16) 0.0008(15) -0.0016(16)
C34 0.0108(19) 0.013(2) 0.018(2) 0.0040(17) 0.0034(16) 0.0018(16)
C35 0.0113(19) 0.015(2) 0.0171(19) 0.0005(17) 0.0022(15) -0.0016(16)
C36 0.0098(18) 0.015(2) 0.0119(17) -0.0008(16) 0.0026(14) -0.0054(16)
C37 0.021(2) 0.022(2) 0.0139(19) -0.0021(18) 0.0025(17) 0.0066(18)
O3 0.0220(17) 0.0190(16) 0.0371(19) 0.0052(15) 0.0075(14) -0.0001(14)
C91 0.031(3) 0.033(3) 0.037(3) 0.010(2) 0.015(2) 0.002(2)
C92 0.014(2) 0.024(2) 0.033(3) 0.002(2) 0.0064(19) -0.0062(19)
C93 0.041(3) 0.026(3) 0.038(3) -0.003(2) 0.012(2) 0.008(2)

loop_
_atom_type_symbol
_atom_type_description
_atom_type_scat_dispersion_real
_atom_type_scat_dispersion_imag
_atom_type_scat_source
C C 0.0033 0.0016 'International Tables Vol C Tables 4.2.6.8 and 6.1.1.4'
H H 0.0000 0.0000 'International Tables Vol C Tables 4.2.6.8 and 6.1.1.4'
N N 0.0061 0.0033 'International Tables Vol C Tables 4.2.6.8 and 6.1.1.4'
O O 0.0106 0.0060 'International Tables Vol C Tables 4.2.6.8 and 6.1.1.4'
F F 0.0171 0.0103 'International Tables Vol C Tables 4.2.6.8 and 6.1.1.4'
Pt Pt -1.7033 8.3905 'International Tables Vol C Tables 4.2.6.8 and 6.1.1.4'

loop_
_geom_angle_atom_site_label_1
_geom_angle_atom_site_label_2
_geom_angle_atom_site_label_3
_geom_angle
_geom_angle_site_symmetry_1
_geom_angle_site_symmetry_3
_geom_angle_publ_flag
C11 Pt1 C1 88.79(15) . . ?
C11 Pt1 N5 177.80(14) . . ?
C1 Pt1 N5 91.41(14) . . ?
C11 Pt1 N1 90.94(14) . . ?
C1 Pt1 N1 179.44(14) . . ?
N5 Pt1 N1 88.84(13) . . ?
C26 N1 C21 103.3(3) . . ?
C26 N1 Pt1 131.1(3) . . ?
C21 N1 Pt1 125.6(3) . . ?
C21 N2 N3 102.1(3) . . ?
C26 N4 C25 119.4(4) . . ?
C36 N5 C31 103.0(3) . . ?
C36 N5 Pt1 130.2(3) . . ?
C31 N5 Pt1 126.8(3) . . ?
C31 N6 N7 101.9(3) . . ?
C36 N8 C35 119.4(3) . . ?
C6 C1 C2 114.2(4) . . ?
C6 C1 Pt1 123.9(3) . . ?
C2 C1 Pt1 121.8(3) . . ?
F1 C2 C3 116.2(4) . . ?
F1 C2 C1 119.2(4) . . ?
C3 C2 C1 124.6(4) . . ?
F2 C3 C2 122.0(4) . . ?
F2 C3 C4 119.4(4) . . ?
C2 C3 C4 118.6(4) . . ?
F3 C4 C3 120.9(4) . . ?
F3 C4 C5 119.7(4) . . ?
C3 C4 C5 119.3(4) . . ?
F4 C5 C6 121.5(4) . . ?
F4 C5 C4 118.8(4) . . ?
C6 C5 C4 119.6(4) . . ?
F5 C6 C5 116.4(4) . . ?
F5 C6 C1 119.9(4) . . ?
C5 C6 C1 123.7(4) . . ?
C16 C11 C12 113.2(4) . . ?
C16 C11 Pt1 122.5(3) . . ?
C12 C11 Pt1 124.3(3) . . ?
F6 C12 C13 115.8(4) . . ?
F6 C12 C11 120.3(4) . . ?
C13 C12 C11 123.8(4) . . ?
F7 C13 C14 119.8(4) . . ?
F7 C13 C12 120.9(4) . . ?
C14 C13 C12 119.3(4) . . ?
F8 C14 C15 120.6(4) . . ?
F8 C14 C13 119.6(4) . . ?
C15 C14 C13 119.7(4) . . ?
F9 C15 C14 119.9(4) . . ?
F9 C15 C16 121.3(4) . . ?
C14 C15 C16 118.8(4) . . ?
F10 C16 C15 115.7(4) . . ?
F10 C16 C11 119.2(4) . . ?
C15 C16 C11 125.2(4) . . ?
N2 C21 N1 115.2(4) . . ?
C26 N3 N2 110.0(3) . . ?
C26 N3 C23 125.0(4) . . ?
N2 N3 C23 124.9(3) . . ?
O1 C23 N3 120.3(4) . . ?
O1 C23 C24 129.0(4) . . ?
N3 C23 C24 110.7(4) . . ?
C25 C24 C23 124.1(4) . . ?
C24 C25 N4 120.3(4) . . ?
C24 C25 C27 123.9(4) . . ?
N4 C25 C27 115.8(4) . . ?
N1 C26 N4 130.0(4) . . ?
N1 C26 N3 109.4(3) . . ?
N4 C26 N3 120.5(4) . . ?
N6 C31 N5 115.5(4) . . ?
C36 N7 N6 110.2(3) . . ?
C36 N7 C33 124.5(3) . . ?
N6 N7 C33 125.3(3) . . ?
O2 C33 N7 120.5(4) . . ?
O2 C33 C34 128.2(4) . . ?
N7 C33 C34 111.3(3) . . ?
C35 C34 C33 123.7(4) . . ?
C34 C35 N8 120.2(4) . . ?
C34 C35 C37 123.3(4) . . ?
N8 C35 C37 116.5(3) . . ?
N5 C36 N8 129.8(4) . . ?
N5 C36 N7 109.4(3) . . ?
N8 C36 N7 120.8(4) . . ?
O3 C92 C91 122.6(4) . . ?
O3 C92 C93 120.5(4) . . ?
C91 C92 C93 116.9(4) . . ?

loop_
_geom_bond_atom_site_label_1
_geom_bond_atom_site_label_2
_geom_bond_distance
_geom_bond_site_symmetry_2
_geom_bond_publ_flag
Pt1 C11 1.995(4) . ?
Pt1 C1 1.999(4) . ?
Pt1 N5 2.076(3) . ?
Pt1 N1 2.089(3) . ?
O1 C23 1.213(5) . ?
O2 C33 1.233(4) . ?
N1 C26 1.330(5) . ?
N1 C21 1.373(5) . ?
N2 C21 1.314(5) . ?
N2 N3 1.381(5) . ?
N4 C26 1.342(5) . ?
N4 C25 1.375(5) . ?
N5 C36 1.332(5) . ?
N5 C31 1.372(5) . ?
N6 C31 1.313(5) . ?
N6 N7 1.380(4) . ?
N8 C36 1.337(5) . ?
N8 C35 1.362(5) . ?
F1 C2 1.354(4) . ?
F2 C3 1.343(5) . ?
F3 C4 1.345(5) . ?
F4 C5 1.347(5) . ?
F5 C6 1.367(5) . ?
F6 C12 1.348(5) . ?
F7 C13 1.342(5) . ?
F8 C14 1.347(5) . ?
F9 C15 1.345(5) . ?
F10 C16 1.358(4) . ?
C1 C6 1.378(6) . ?
C1 C2 1.390(5) . ?
C2 C3 1.373(6) . ?
C3 C4 1.379(6) . ?
C4 C5 1.382(6) . ?
C5 C6 1.373(6) . ?
C11 C16 1.382(6) . ?
C11 C12 1.398(6) . ?
C12 C13 1.381(6) . ?
C13 C14 1.377(7) . ?
C14 C15 1.367(7) . ?
C15 C16 1.377(6) . ?
N3 C26 1.354(5) . ?
N3 C23 1.428(5) . ?
C23 C24 1.430(6) . ?
C24 C25 1.361(6) . ?
C25 C27 1.492(6) . ?
N7 C36 1.352(5) . ?
N7 C33 1.408(5) . ?
C33 C34 1.426(6) . ?
C34 C35 1.358(5) . ?
C35 C37 1.486(6) . ?
O3 C92 1.207(5) . ?
C91 C92 1.492(6) . ?
C92 C93 1.505(6) . ?

loop_
_geom_hbond_atom_site_label_D
_geom_hbond_atom_site_label_H
_geom_hbond_atom_site_label_A
_geom_hbond_distance_DH
_geom_hbond_distance_HA
_geom_hbond_distance_DA
_geom_hbond_angle_DHA
_geom_hbond_site_symmetry_A
N4 H04 O2 0.78(5) 2.12(5) 2.886(5) 166(5) 4_576
N8 H08 O2 0.80(5) 2.21(5) 2.950(4) 155(4) 4_576
